data_7018403
loop_
_publ_author_name
'Reitsamer, Christian'
'Stallinger, Silvia'
'Schuh, Walter'
'Kopacka, Holger'
'Wurst, Klaus'
'Obendorf, Dagmar'
'Peringer, Paul'

_publ_section_title
;
 Novel access to carbodiphosphoranes in the coordination sphere of group
 10 metals: template synthesis and protonation of PCP pincer
 carbodiphosphorane complexes of C(dppm)(2).
;
_journal_issue 12
_journal_name_full 'Dalton transactions (Cambridge, England : 2003)'
_journal_page_first 3503
_journal_page_last 3514
_journal_paper_doi 10.1039/c2dt11949h
_journal_volume 41
_journal_year 2012
_chemical_formula_sum 'C53 H47 Cl9 P4 Pt'
_chemical_formula_weight 1321.93
_chemical_name_systematic
;
?
;
_space_group_IT_number 2
_symmetry_cell_setting triclinic
_symmetry_space_group_name_Hall '-P 1'
_symmetry_space_group_name_H-M 'P -1'
_atom_sites_solution_hydrogens geom
_atom_sites_solution_primary direct
_atom_sites_solution_secondary difmap
_audit_creation_method SHELXL-97
_cell_angle_alpha 90.021(2)
_cell_angle_beta 90.644(2)
_cell_angle_gamma 96.536(2)
_cell_formula_units_Z 2
_cell_length_a 9.4233(2)
_cell_length_b 15.0455(3)
_cell_length_c 19.0383(4)
_cell_measurement_reflns_used 32955
_cell_measurement_temperature 233(2)
_cell_measurement_theta_max 25.0
_cell_measurement_theta_min 1.0
_cell_volume 2681.50(10)
_computing_data_collection COLLECT
_computing_data_reduction 'DENZO and SCALEPACK'
_computing_structure_refinement 'SHELXL-97 (Sheldrick, 1997)'
_computing_structure_solution 'SHELXS-97 (Sheldrick, 1990)'
_diffrn_ambient_temperature 233(2)
_diffrn_measured_fraction_theta_full 0.998
_diffrn_measured_fraction_theta_max 0.998
_diffrn_measurement_device_type 'Nonius KappaCCD'
_diffrn_measurement_method 'phi- and omega-scans'
_diffrn_radiation_monochromator graphite
_diffrn_radiation_source 'fine-focus sealed tube'
_diffrn_radiation_type MoK\a
_diffrn_radiation_wavelength 0.71073
_diffrn_reflns_av_R_equivalents 0.0366
_diffrn_reflns_av_sigmaI/netI 0.0552
_diffrn_reflns_limit_h_max 11
_diffrn_reflns_limit_h_min -11
_diffrn_reflns_limit_k_max 17
_diffrn_reflns_limit_k_min -17
_diffrn_reflns_limit_l_max 22
_diffrn_reflns_limit_l_min -22
_diffrn_reflns_number 16937
_diffrn_reflns_theta_full 25.00
_diffrn_reflns_theta_max 25.00
_diffrn_reflns_theta_min 1.73
_diffrn_standards_number 0
_exptl_absorpt_coefficient_mu 3.221
_exptl_absorpt_correction_type none
_exptl_crystal_colour colorless
_exptl_crystal_density_diffrn 1.637
_exptl_crystal_density_method 'not measured'
_exptl_crystal_description prism
_exptl_crystal_F_000 1312
_exptl_crystal_size_max 0.4
_exptl_crystal_size_mid 0.03
_exptl_crystal_size_min 0.02
_refine_diff_density_max 0.680
_refine_diff_density_min -0.780
_refine_diff_density_rms 0.099
_refine_ls_extinction_method none
_refine_ls_goodness_of_fit_ref 1.039
_refine_ls_hydrogen_treatment 'constr, refined at C1'
_refine_ls_matrix_type full
_refine_ls_number_parameters 636
_refine_ls_number_reflns 9424
_refine_ls_number_restraints 13
_refine_ls_restrained_S_all 1.047
_refine_ls_R_factor_all 0.0484
_refine_ls_R_factor_gt 0.0367
_refine_ls_shift/su_max 0.001
_refine_ls_shift/su_mean 0.000
_refine_ls_structure_factor_coef Fsqd
_refine_ls_weighting_details 'calc w=1/[\s^2^(Fo^2^)+(0.0048P)^2^+6.1925P] where P=(Fo^2^+2Fc^2^)/3'
_refine_ls_weighting_scheme calc
_refine_ls_wR_factor_gt 0.0678
_refine_ls_wR_factor_ref 0.0711
_reflns_number_gt 8119
_reflns_number_total 9424
_reflns_threshold_expression >2sigma(I)
_cod_data_source_file c2dt11949h.txt
_cod_data_source_block 7
_cod_original_sg_symbol_H-M P-1
_cod_database_code 7018403

loop_
_symmetry_equiv_pos_as_xyz
'x, y, z'
'-x, -y, -z'

loop_
_atom_site_label
_atom_site_type_symbol
_atom_site_fract_x
_atom_site_fract_y
_atom_site_fract_z
_atom_site_U_iso_or_equiv
_atom_site_adp_type
_atom_site_occupancy
_atom_site_symmetry_multiplicity
_atom_site_calc_flag
_atom_site_refinement_flags
_atom_site_disorder_assembly
_atom_site_disorder_group
Pt1 Pt 0.150603(19) -0.206409(11) -0.180336(9) 0.02524(6) Uani 1 1 d . . .
Cl1 Cl 0.13552(16) -0.20193(9) -0.05870(6) 0.0501(3) Uani 1 1 d . . .
Cl2 Cl -0.44638(14) -0.24571(10) -0.28125(8) 0.0542(4) Uani 1 1 d . . .
Cl3 Cl 0.44353(15) 0.17249(10) -0.32444(8) 0.0566(4) Uani 1 1 d . . .
P1 P 0.29314(12) -0.07143(7) -0.17713(6) 0.0267(3) Uani 1 1 d . . .
P2 P 0.19860(12) -0.09708(7) -0.32186(6) 0.0243(2) Uani 1 1 d . . .
P3 P 0.04958(12) -0.29495(7) -0.33606(6) 0.0245(2) Uani 1 1 d . . .
P4 P 0.01546(12) -0.34196(7) -0.18694(6) 0.0263(3) Uani 1 1 d . . .
C1 C 0.1719(4) -0.2112(3) -0.2902(2) 0.0228(9) Uani 1 1 d D . .
H1 H 0.268(3) -0.228(3) -0.295(2) 0.022(11) Uiso 1 1 d D . .
C2 C 0.3465(5) -0.0511(3) -0.2681(2) 0.0274(10) Uani 1 1 d . . .
H2A H 0.3680 0.0132 -0.2768 0.033 Uiso 1 1 calc . . .
H2B H 0.4317 -0.0803 -0.2785 0.033 Uiso 1 1 calc . . .
C3 C -0.0790(4) -0.3405(3) -0.2712(2) 0.0282(10) Uani 1 1 d . . .
H3A H -0.1188 -0.4013 -0.2844 0.034 Uiso 1 1 calc . . .
H3B H -0.1574 -0.3032 -0.2680 0.034 Uiso 1 1 calc . . .
C101 C 0.4592(5) -0.0701(3) -0.1277(2) 0.0320(11) Uani 1 1 d . . .
C102 C 0.5238(7) -0.1454(4) -0.1219(4) 0.072(2) Uani 1 1 d . . .
H102 H 0.4817 -0.1989 -0.1425 0.086 Uiso 1 1 calc . . .
C103 C 0.6531(7) -0.1436(4) -0.0853(4) 0.076(2) Uani 1 1 d . . .
H103 H 0.6969 -0.1966 -0.0818 0.091 Uiso 1 1 calc . . .
C104 C 0.7153(6) -0.0710(4) -0.0556(3) 0.0573(16) Uani 1 1 d . . .
H104 H 0.8050 -0.0708 -0.0335 0.069 Uiso 1 1 calc . . .
C105 C 0.6488(8) 0.0038(5) -0.0572(5) 0.108(3) Uani 1 1 d . . .
H105 H 0.6897 0.0554 -0.0334 0.130 Uiso 1 1 calc . . .
C106 C 0.5215(7) 0.0052(4) -0.0934(5) 0.093(3) Uani 1 1 d . . .
H106 H 0.4770 0.0580 -0.0947 0.111 Uiso 1 1 calc . . .
C107 C 0.2091(5) 0.0255(3) -0.1493(2) 0.0311(11) Uani 1 1 d . . .
C108 C 0.0824(5) 0.0142(3) -0.1134(3) 0.0407(12) Uani 1 1 d . . .
H108 H 0.0356 -0.0435 -0.1058 0.049 Uiso 1 1 calc . . .
C109 C 0.0243(6) 0.0888(4) -0.0885(3) 0.0565(16) Uani 1 1 d . . .
H109 H -0.0613 0.0812 -0.0631 0.068 Uiso 1 1 calc . . .
C110 C 0.0899(7) 0.1727(4) -0.1003(3) 0.0578(16) Uani 1 1 d . . .
H110 H 0.0501 0.2226 -0.0827 0.069 Uiso 1 1 calc . . .
C111 C 0.2139(6) 0.1846(3) -0.1379(3) 0.0530(15) Uani 1 1 d . . .
H111 H 0.2585 0.2427 -0.1466 0.064 Uiso 1 1 calc . . .
C112 C 0.2731(5) 0.1111(3) -0.1630(3) 0.0406(12) Uani 1 1 d . . .
H112 H 0.3571 0.1193 -0.1895 0.049 Uiso 1 1 calc . . .
C201 C 0.2499(4) -0.0849(3) -0.4120(2) 0.0257(10) Uani 1 1 d . . .
C202 C 0.3636(5) -0.1290(3) -0.4356(2) 0.0379(12) Uani 1 1 d . . .
H202 H 0.4127 -0.1635 -0.4044 0.046 Uiso 1 1 calc . . .
C203 C 0.4027(5) -0.1211(4) -0.5052(3) 0.0463(14) Uani 1 1 d . . .
H203 H 0.4779 -0.1513 -0.5216 0.056 Uiso 1 1 calc . . .
C204 C 0.3325(6) -0.0696(4) -0.5508(3) 0.0455(13) Uani 1 1 d . . .
H204 H 0.3605 -0.0646 -0.5980 0.055 Uiso 1 1 calc . . .
C205 C 0.2220(6) -0.0255(4) -0.5277(3) 0.0443(13) Uani 1 1 d . . .
H205 H 0.1745 0.0097 -0.5590 0.053 Uiso 1 1 calc . . .
C206 C 0.1806(5) -0.0330(3) -0.4585(3) 0.0355(11) Uani 1 1 d . . .
H206 H 0.1050 -0.0027 -0.4427 0.043 Uiso 1 1 calc . . .
C207 C 0.0478(5) -0.0378(3) -0.3047(2) 0.0270(10) Uani 1 1 d . . .
C208 C -0.0831(5) -0.0805(3) -0.2861(3) 0.0346(11) Uani 1 1 d . . .
H208 H -0.0968 -0.1433 -0.2835 0.042 Uiso 1 1 calc . . .
C209 C -0.1951(5) -0.0315(4) -0.2711(3) 0.0476(14) Uani 1 1 d . . .
H209 H -0.2852 -0.0609 -0.2595 0.057 Uiso 1 1 calc . . .
C210 C -0.1733(6) 0.0599(4) -0.2732(3) 0.0511(15) Uani 1 1 d . . .
H210 H -0.2487 0.0933 -0.2624 0.061 Uiso 1 1 calc . . .
C211 C -0.0428(6) 0.1035(3) -0.2910(3) 0.0417(13) Uani 1 1 d . . .
H211 H -0.0297 0.1663 -0.2925 0.050 Uiso 1 1 calc . . .
C212 C 0.0695(5) 0.0557(3) -0.3066(2) 0.0345(11) Uani 1 1 d . . .
H212 H 0.1592 0.0856 -0.3184 0.041 Uiso 1 1 calc . . .
C301 C -0.0484(5) -0.2601(3) -0.4110(2) 0.0269(10) Uani 1 1 d . . .
C302 C 0.0215(5) -0.2464(3) -0.4746(2) 0.0374(12) Uani 1 1 d . . .
H302 H 0.1192 -0.2528 -0.4778 0.045 Uiso 1 1 calc . . .
C303 C -0.0548(6) -0.2232(3) -0.5332(3) 0.0461(13) Uani 1 1 d . . .
H303 H -0.0071 -0.2117 -0.5760 0.055 Uiso 1 1 calc . . .
C304 C -0.1973(7) -0.2168(4) -0.5299(3) 0.0560(16) Uani 1 1 d . . .
H304 H -0.2483 -0.2018 -0.5701 0.067 Uiso 1 1 calc . . .
C305 C -0.2657(6) -0.2325(5) -0.4672(3) 0.0662(18) Uani 1 1 d . . .
H305 H -0.3645 -0.2290 -0.4649 0.079 Uiso 1 1 calc . . .
C306 C -0.1924(5) -0.2532(4) -0.4074(3) 0.0486(14) Uani 1 1 d . . .
H306 H -0.2405 -0.2626 -0.3646 0.058 Uiso 1 1 calc . . .
C307 C 0.1412(5) -0.3858(3) -0.3679(2) 0.0295(10) Uani 1 1 d . . .
C308 C 0.2867(6) -0.3858(3) -0.3655(3) 0.0453(13) Uani 1 1 d . . .
H308 H 0.3445 -0.3372 -0.3453 0.054 Uiso 1 1 calc . . .
C309 C 0.3483(7) -0.4575(4) -0.3927(3) 0.0622(17) Uani 1 1 d . . .
H309 H 0.4482 -0.4567 -0.3919 0.075 Uiso 1 1 calc . . .
C310 C 0.2656(8) -0.5288(4) -0.4205(3) 0.0624(17) Uani 1 1 d . . .
H310 H 0.3081 -0.5780 -0.4374 0.075 Uiso 1 1 calc . . .
C311 C 0.1211(8) -0.5294(4) -0.4239(3) 0.0595(17) Uani 1 1 d . . .
H311 H 0.0644 -0.5787 -0.4438 0.071 Uiso 1 1 calc . . .
C312 C 0.0568(6) -0.4577(3) -0.3982(3) 0.0452(13) Uani 1 1 d . . .
H312 H -0.0428 -0.4577 -0.4012 0.054 Uiso 1 1 calc . . .
C401 C -0.1183(5) -0.3732(3) -0.1213(2) 0.0312(11) Uani 1 1 d . . .
C402 C -0.0696(5) -0.3989(3) -0.0559(3) 0.0403(12) Uani 1 1 d . . .
H402 H 0.0282 -0.4033 -0.0483 0.048 Uiso 1 1 calc . . .
C403 C -0.1655(7) -0.4180(4) -0.0021(3) 0.0520(15) Uani 1 1 d . . .
H403 H -0.1325 -0.4343 0.0423 0.062 Uiso 1 1 calc . . .
C404 C -0.3082(7) -0.4134(4) -0.0130(3) 0.0625(17) Uani 1 1 d . . .
H404 H -0.3731 -0.4274 0.0236 0.075 Uiso 1 1 calc . . .
C405 C -0.3559(6) -0.3883(4) -0.0770(3) 0.0638(17) Uani 1 1 d . . .
H405 H -0.4540 -0.3850 -0.0842 0.077 Uiso 1 1 calc . . .
C406 C -0.2623(5) -0.3677(4) -0.1320(3) 0.0452(13) Uani 1 1 d . . .
H406 H -0.2964 -0.3503 -0.1758 0.054 Uiso 1 1 calc . . .
C407 C 0.1209(5) -0.4351(3) -0.1926(2) 0.0310(11) Uani 1 1 d . . .
C408 C 0.2672(6) -0.4205(3) -0.1856(3) 0.0478(14) Uani 1 1 d . . .
H408 H 0.3119 -0.3630 -0.1748 0.057 Uiso 1 1 calc . . .
C409 C 0.3493(6) -0.4910(4) -0.1944(3) 0.0588(16) Uani 1 1 d . . .
H409 H 0.4493 -0.4807 -0.1902 0.071 Uiso 1 1 calc . . .
C410 C 0.2858(7) -0.5742(4) -0.2091(3) 0.0564(16) Uani 1 1 d . . .
H410 H 0.3418 -0.6212 -0.2159 0.068 Uiso 1 1 calc . . .
C411 C 0.1401(7) -0.5899(4) -0.2139(4) 0.0618(17) Uani 1 1 d . . .
H411 H 0.0960 -0.6482 -0.2224 0.074 Uiso 1 1 calc . . .
C412 C 0.0573(6) -0.5199(3) -0.2064(3) 0.0501(15) Uani 1 1 d . . .
H412 H -0.0426 -0.5308 -0.2107 0.060 Uiso 1 1 calc . . .
C4 C 0.3332(6) -0.3557(4) -0.6490(3) 0.0565(16) Uani 1 1 d . . .
H4 H 0.4084 -0.3068 -0.6608 0.068 Uiso 1 1 calc . . .
Cl4 Cl 0.3506(2) -0.44878(12) -0.70241(12) 0.0884(6) Uani 1 1 d . . .
Cl5 Cl 0.1656(2) -0.32062(13) -0.66469(12) 0.0926(6) Uani 1 1 d . . .
Cl6 Cl 0.3497(3) -0.38415(15) -0.56054(11) 0.1025(7) Uani 1 1 d . . .
C5 C 0.3107(8) -0.2758(5) 0.0921(4) 0.083(2) Uani 0.67 1 d PD A 1
H5 H 0.2550 -0.2294 0.0727 0.100 Uiso 0.67 1 calc P B 1
Cl7 Cl 0.1992(8) -0.3718(3) 0.0960(3) 0.179(4) Uani 0.669(7) 1 d PD A 1
Cl8 Cl 0.3704(4) -0.2401(2) 0.17564(15) 0.0796(13) Uani 0.669(7) 1 d PD A 1
Cl9 Cl 0.4500(7) -0.2792(8) 0.0415(3) 0.228(5) Uani 0.669(7) 1 d PD A 1
C5A C 0.3107(8) -0.2758(5) 0.0921(4) 0.083(2) Uani 0.33 1 d P A 2
H5A H 0.2391 -0.2698 0.0544 0.100 Uiso 0.33 1 calc P C 2
Cl7A Cl 0.3134(16) -0.3965(5) 0.0939(12) 0.281(12) Uani 0.331(7) 1 d PD A 2
Cl8A Cl 0.2337(19) -0.2457(7) 0.1553(7) 0.191(8) Uani 0.331(7) 1 d PD A 2
Cl9A Cl 0.4581(11) -0.2415(5) 0.0517(8) 0.128(5) Uani 0.331(7) 1 d PD A 2

loop_
_atom_site_aniso_label
_atom_site_aniso_U_11
_atom_site_aniso_U_22
_atom_site_aniso_U_33
_atom_site_aniso_U_23
_atom_site_aniso_U_13
_atom_site_aniso_U_12
Pt1 0.02978(10) 0.02257(10) 0.02253(10) 0.00151(7) 0.00017(7) -0.00058(7)
Cl1 0.0803(10) 0.0429(8) 0.0228(6) 0.0007(6) 0.0035(6) -0.0114(7)
Cl2 0.0356(7) 0.0663(9) 0.0597(9) 0.0011(7) -0.0005(6) 0.0013(6)
Cl3 0.0569(9) 0.0567(9) 0.0516(9) 0.0125(7) 0.0063(7) -0.0147(7)
P1 0.0300(6) 0.0232(6) 0.0261(6) 0.0002(5) 0.0003(5) -0.0010(5)
P2 0.0255(6) 0.0236(6) 0.0238(6) 0.0036(5) 0.0024(5) 0.0031(5)
P3 0.0256(6) 0.0230(6) 0.0250(6) 0.0010(5) -0.0027(5) 0.0031(5)
P4 0.0297(6) 0.0224(6) 0.0259(6) 0.0035(5) -0.0013(5) -0.0009(5)
C1 0.022(2) 0.019(2) 0.027(2) 0.0014(18) 0.0011(18) 0.0022(17)
C2 0.030(2) 0.023(2) 0.029(3) 0.0005(19) 0.0047(19) 0.0019(19)
C3 0.024(2) 0.028(2) 0.033(3) 0.003(2) -0.0001(19) 0.0014(19)
C101 0.030(3) 0.034(3) 0.031(3) -0.001(2) -0.001(2) 0.000(2)
C102 0.075(4) 0.038(3) 0.102(6) -0.010(3) -0.044(4) 0.012(3)
C103 0.060(4) 0.054(4) 0.116(6) -0.005(4) -0.046(4) 0.019(3)
C104 0.032(3) 0.068(4) 0.070(4) 0.006(3) -0.014(3) 0.000(3)
C105 0.069(5) 0.076(5) 0.176(9) -0.034(6) -0.069(6) 0.004(4)
C106 0.064(4) 0.051(4) 0.161(8) -0.020(5) -0.055(5) 0.007(3)
C107 0.034(3) 0.028(3) 0.031(3) -0.004(2) 0.000(2) -0.001(2)
C108 0.043(3) 0.031(3) 0.047(3) -0.001(2) 0.009(2) -0.003(2)
C109 0.054(4) 0.048(4) 0.069(4) -0.007(3) 0.022(3) 0.011(3)
C110 0.064(4) 0.040(3) 0.073(4) -0.008(3) 0.010(3) 0.021(3)
C111 0.063(4) 0.024(3) 0.072(4) -0.001(3) 0.005(3) 0.005(3)
C112 0.040(3) 0.035(3) 0.045(3) -0.001(2) 0.009(2) -0.005(2)
C201 0.029(2) 0.025(2) 0.023(2) 0.0011(19) 0.0023(19) 0.0014(19)
C202 0.037(3) 0.049(3) 0.030(3) 0.008(2) 0.000(2) 0.011(2)
C203 0.039(3) 0.067(4) 0.036(3) 0.004(3) 0.012(2) 0.019(3)
C204 0.047(3) 0.067(4) 0.023(3) 0.008(3) 0.005(2) 0.008(3)
C205 0.049(3) 0.056(3) 0.030(3) 0.016(2) -0.002(2) 0.014(3)
C206 0.039(3) 0.032(3) 0.037(3) 0.004(2) 0.003(2) 0.011(2)
C207 0.031(3) 0.024(2) 0.027(2) 0.0013(19) 0.0032(19) 0.0051(19)
C208 0.029(3) 0.036(3) 0.039(3) 0.000(2) 0.001(2) 0.003(2)
C209 0.030(3) 0.053(4) 0.062(4) -0.005(3) 0.010(3) 0.010(2)
C210 0.047(3) 0.056(4) 0.055(4) -0.007(3) 0.003(3) 0.028(3)
C211 0.057(3) 0.030(3) 0.041(3) 0.002(2) 0.001(3) 0.016(2)
C212 0.039(3) 0.033(3) 0.033(3) 0.004(2) 0.002(2) 0.008(2)
C301 0.034(3) 0.022(2) 0.024(2) 0.0008(19) -0.0044(19) 0.0017(19)
C302 0.044(3) 0.038(3) 0.030(3) 0.002(2) -0.004(2) 0.002(2)
C303 0.071(4) 0.041(3) 0.026(3) 0.002(2) -0.006(3) 0.003(3)
C304 0.066(4) 0.058(4) 0.047(4) 0.004(3) -0.022(3) 0.020(3)
C305 0.043(3) 0.097(5) 0.062(4) 0.009(4) -0.014(3) 0.028(3)
C306 0.039(3) 0.074(4) 0.036(3) 0.010(3) -0.002(2) 0.022(3)
C307 0.037(3) 0.028(2) 0.025(2) 0.001(2) 0.000(2) 0.009(2)
C308 0.045(3) 0.040(3) 0.053(3) -0.011(3) -0.004(3) 0.013(2)
C309 0.058(4) 0.064(4) 0.072(4) -0.016(3) -0.007(3) 0.037(3)
C310 0.090(5) 0.040(4) 0.062(4) -0.010(3) 0.001(4) 0.029(3)
C311 0.098(5) 0.028(3) 0.051(4) -0.011(3) 0.003(3) 0.001(3)
C312 0.046(3) 0.033(3) 0.055(3) -0.013(3) 0.000(3) -0.002(2)
C401 0.034(3) 0.025(2) 0.034(3) 0.007(2) 0.005(2) -0.001(2)
C402 0.041(3) 0.041(3) 0.039(3) 0.011(2) 0.001(2) 0.003(2)
C403 0.071(4) 0.052(4) 0.032(3) 0.013(3) 0.008(3) 0.000(3)
C404 0.061(4) 0.076(4) 0.049(4) 0.015(3) 0.021(3) -0.001(3)
C405 0.043(3) 0.085(5) 0.064(4) 0.010(4) 0.018(3) 0.008(3)
C406 0.041(3) 0.056(3) 0.038(3) 0.006(3) 0.003(2) 0.002(3)
C407 0.037(3) 0.028(3) 0.028(3) 0.006(2) -0.002(2) 0.004(2)
C408 0.044(3) 0.037(3) 0.062(4) 0.003(3) -0.003(3) 0.005(2)
C409 0.045(3) 0.053(4) 0.081(5) 0.011(3) 0.007(3) 0.016(3)
C410 0.061(4) 0.041(3) 0.072(4) 0.010(3) 0.010(3) 0.022(3)
C411 0.074(4) 0.027(3) 0.084(5) 0.003(3) -0.015(4) 0.007(3)
C412 0.041(3) 0.033(3) 0.075(4) 0.004(3) -0.016(3) 0.003(2)
C4 0.049(3) 0.043(3) 0.077(4) 0.007(3) 0.011(3) -0.001(3)
Cl4 0.0727(12) 0.0701(12) 0.1247(17) -0.0253(11) 0.0106(11) 0.0178(9)
Cl5 0.0691(12) 0.0929(14) 0.1237(17) 0.0198(12) 0.0213(11) 0.0410(10)
Cl6 0.1228(18) 0.1102(17) 0.0777(14) 0.0258(12) 0.0063(12) 0.0258(14)
C5 0.077(5) 0.073(5) 0.100(6) 0.007(4) 0.014(4) 0.007(4)
Cl7 0.242(7) 0.102(3) 0.165(5) 0.057(3) -0.120(5) -0.095(4)
Cl8 0.100(3) 0.0757(19) 0.0582(17) -0.0025(13) 0.0142(16) -0.0127(17)
Cl9 0.122(5) 0.490(14) 0.090(4) -0.070(7) 0.014(3) 0.109(7)
C5A 0.077(5) 0.073(5) 0.100(6) 0.007(4) 0.014(4) 0.007(4)
Cl7A 0.183(12) 0.061(5) 0.60(3) -0.047(10) 0.206(16) -0.017(6)
Cl8A 0.258(19) 0.166(10) 0.166(10) -0.008(8) 0.105(12) 0.085(11)
Cl9A 0.074(5) 0.055(4) 0.249(15) -0.012(5) 0.030(7) -0.023(3)

loop_
_atom_type_symbol
_atom_type_description
_atom_type_scat_dispersion_real
_atom_type_scat_dispersion_imag
_atom_type_scat_source
C C 0.0033 0.0016 'International Tables Vol C Tables 4.2.6.8 and 6.1.1.4'
H H 0.0000 0.0000 'International Tables Vol C Tables 4.2.6.8 and 6.1.1.4'
P P 0.1023 0.0942 'International Tables Vol C Tables 4.2.6.8 and 6.1.1.4'
Cl Cl 0.1484 0.1585 'International Tables Vol C Tables 4.2.6.8 and 6.1.1.4'
Pt Pt -1.7033 8.3905 'International Tables Vol C Tables 4.2.6.8 and 6.1.1.4'

loop_
_geom_angle_atom_site_label_1
_geom_angle_atom_site_label_2
_geom_angle_atom_site_label_3
_geom_angle
C1 Pt1 P4 88.10(11)
C1 Pt1 P1 90.08(11)
P4 Pt1 P1 177.66(4)
C1 Pt1 Cl1 177.97(12)
P4 Pt1 Cl1 92.55(4)
P1 Pt1 Cl1 89.22(4)
C101 P1 C107 107.1(2)
C101 P1 C2 105.2(2)
C107 P1 C2 106.5(2)
C101 P1 Pt1 115.79(15)
C107 P1 Pt1 116.70(15)
C2 P1 Pt1 104.52(15)
C201 P2 C2 108.1(2)
C201 P2 C207 110.6(2)
C2 P2 C207 109.0(2)
C201 P2 C1 115.2(2)
C2 P2 C1 101.3(2)
C207 P2 C1 112.0(2)
C301 P3 C307 104.9(2)
C301 P3 C3 108.0(2)
C307 P3 C3 107.7(2)
C301 P3 C1 118.3(2)
C307 P3 C1 111.4(2)
C3 P3 C1 106.2(2)
C401 P4 C407 105.8(2)
C401 P4 C3 106.7(2)
C407 P4 C3 105.3(2)
C401 P4 Pt1 120.02(16)
C407 P4 Pt1 113.27(16)
C3 P4 Pt1 104.77(14)
H1 C1 P2 101(2)
H1 C1 P3 107(2)
P2 C1 P3 120.4(2)
H1 C1 Pt1 102(2)
P2 C1 Pt1 107.7(2)
P3 C1 Pt1 115.9(2)
P2 C2 P1 106.4(2)
P3 C3 P4 107.4(2)
C102 C101 C106 117.6(5)
C102 C101 P1 120.0(4)
C106 C101 P1 122.3(4)
C101 C102 C103 119.9(5)
C104 C103 C102 122.2(6)
C103 C104 C105 119.0(6)
C104 C105 C106 120.6(6)
C101 C106 C105 120.5(6)
C108 C107 C112 119.5(4)
C108 C107 P1 120.1(4)
C112 C107 P1 120.4(3)
C107 C108 C109 119.5(5)
C110 C109 C108 120.8(5)
C109 C110 C111 120.2(5)
C110 C111 C112 119.8(5)
C111 C112 C107 120.3(5)
C206 C201 C202 119.5(4)
C206 C201 P2 121.8(3)
C202 C201 P2 118.6(3)
C203 C202 C201 119.1(4)
C204 C203 C202 120.7(4)
C205 C204 C203 120.3(4)
C204 C205 C206 119.9(4)
C205 C206 C201 120.4(4)
C208 C207 C212 119.9(4)
C208 C207 P2 122.6(3)
C212 C207 P2 117.4(3)
C207 C208 C209 120.4(4)
C210 C209 C208 119.4(5)
C209 C210 C211 120.8(4)
C210 C211 C212 120.5(5)
C211 C212 C207 119.0(4)
C306 C301 C302 119.8(4)
C306 C301 P3 121.2(4)
C302 C301 P3 118.9(3)
C303 C302 C301 119.2(5)
C304 C303 C302 121.0(5)
C303 C304 C305 119.1(5)
C304 C305 C306 121.4(5)
C301 C306 C305 119.4(5)
C308 C307 C312 119.6(4)
C308 C307 P3 123.8(4)
C312 C307 P3 116.6(4)
C307 C308 C309 119.9(5)
C310 C309 C308 120.5(6)
C309 C310 C311 120.2(5)
C310 C311 C312 120.4(5)
C307 C312 C311 119.3(5)
C406 C401 C402 119.7(4)
C406 C401 P4 123.3(4)
C402 C401 P4 116.9(4)
C403 C402 C401 119.7(5)
C404 C403 C402 120.6(5)
C405 C404 C403 119.7(5)
C404 C405 C406 121.2(5)
C401 C406 C405 119.1(5)
C412 C407 C408 119.2(4)
C412 C407 P4 120.8(4)
C408 C407 P4 120.0(4)
C407 C408 C409 120.1(5)
C410 C409 C408 120.3(5)
C409 C410 C411 120.1(5)
C410 C411 C412 120.2(5)
C407 C412 C411 120.2(5)
Cl5 C4 Cl6 109.8(3)
Cl5 C4 Cl4 108.6(4)
Cl6 C4 Cl4 110.2(3)
Cl9 C5 Cl7 115.2(6)
Cl9 C5 Cl8 108.6(5)
Cl7 C5 Cl8 111.4(5)

loop_
_geom_bond_atom_site_label_1
_geom_bond_atom_site_label_2
_geom_bond_distance
Pt1 C1 2.106(4)
Pt1 P4 2.2808(11)
Pt1 P1 2.3042(12)
Pt1 Cl1 2.3231(12)
P1 C101 1.815(5)
P1 C107 1.819(4)
P1 C2 1.826(4)
P2 C201 1.792(4)
P2 C2 1.793(5)
P2 C207 1.794(4)
P2 C1 1.811(4)
P3 C301 1.801(4)
P3 C307 1.806(4)
P3 C3 1.819(4)
P3 C1 1.823(4)
P4 C401 1.809(4)
P4 C407 1.811(4)
P4 C3 1.826(5)
C1 H1 0.971(19)
C101 C102 1.349(7)
C101 C106 1.375(8)
C102 C103 1.395(8)
C103 C104 1.305(8)
C104 C105 1.348(9)
C105 C106 1.379(9)
C107 C108 1.376(6)
C107 C112 1.385(6)
C108 C109 1.388(7)
C109 C110 1.361(8)
C110 C111 1.372(8)
C111 C112 1.381(7)
C201 C206 1.386(6)
C201 C202 1.401(6)
C202 C203 1.380(7)
C203 C204 1.378(7)
C204 C205 1.373(7)
C205 C206 1.380(7)
C207 C208 1.375(6)
C207 C212 1.400(6)
C208 C209 1.387(6)
C209 C210 1.368(8)
C210 C211 1.372(8)
C211 C212 1.380(6)
C301 C306 1.375(7)
C301 C302 1.389(6)
C302 C303 1.388(7)
C303 C304 1.360(8)
C304 C305 1.371(8)
C305 C306 1.379(8)
C307 C308 1.372(7)
C307 C312 1.387(7)
C308 C309 1.384(7)
C309 C310 1.356(9)
C310 C311 1.362(9)
C311 C312 1.388(7)
C401 C406 1.381(7)
C401 C402 1.393(7)
C402 C403 1.382(7)
C403 C404 1.367(8)
C404 C405 1.364(9)
C405 C406 1.388(7)
C407 C412 1.372(7)
C407 C408 1.376(7)
C408 C409 1.393(7)
C409 C410 1.352(8)
C410 C411 1.369(8)
C411 C412 1.387(7)
C4 Cl5 1.744(6)
C4 Cl6 1.747(7)
C4 Cl4 1.754(6)
C5 Cl9 1.642(9)
C5 Cl7 1.689(8)
C5 Cl8 1.746(8)
